data_4126072
loop_
_publ_author_name
'Aguilar-Granda, Andr\'es'
'P\'erez-Estrada, Salvador'
'S\'anchez-Gonz\'alez, El\?i'
'\'Alvarez, J Raziel'
'Rodr\'iguez-Hern\'andez, Joelis'
'Rodr\'iguez, Mario'
'Roa, Arian E.'
'Hern\'andez-Ortega, Sim\'on'
'Ibarra, Ilich A.'
'Rodr\'iguez-Molina, Braulio'

_publ_contact_author
;
      'Braulio Rodr\'iguez-Molina'
      Instituto de Q\'imica,
      Universidad Aut\'onoma de M\'exico,
      Circuito Exterior,
      Cuidad Universitaria.
      04510 M\'exico, D.F.
      M\'exico  
      
;
_publ_section_title
;
 Transient Porosity in Densely Packed Crystalline
 Carbazole-(p-Diethynylphenylene)-Carbazole Rotors: CO2 and Acetone
 Sorption Properties.
;
_journal_issue 22
_journal_name_full 'Journal of the American Chemical Society'
_journal_page_first 7549
_journal_page_last 7557
_journal_paper_doi 10.1021/jacs.7b02015
_journal_volume 139
_journal_year 2017
_chemical_formula_moiety 'C46 N28 N2'
_chemical_formula_sum 'C46 H28 N2'
_chemical_formula_weight 608.70
_chemical_melting_point 310
_chemical_name_common 'compound 3'
_chemical_name_systematic
;
 1,4.bis(9H-carbazol-9-yl)phenyl)ethynyl)benzene
;
_space_group_crystal_system triclinic
_space_group_IT_number 2
_space_group_name_Hall '-P 1'
_space_group_name_H-M_alt 'P -1'
_symmetry_space_group_name_Hall '-P 1'
_symmetry_space_group_name_H-M 'P -1'
_atom_sites_solution_hydrogens geom
_audit_creation_method SHELXL-2013
_cell_angle_alpha 99.726(5)
_cell_angle_beta 91.809(5)
_cell_angle_gamma 93.757(5)
_cell_formula_units_Z 2
_cell_length_a 9.7032(6)
_cell_length_b 11.2509(8)
_cell_length_c 14.4342(10)
_cell_measurement_reflns_used 3276
_cell_measurement_temperature 100(2)
_cell_measurement_theta_max 0.998
_cell_measurement_theta_min 0.989
_cell_volume 1548.33(18)
_computing_structure_refinement 'SHELXL-2013 (Sheldrick, 2013)'
_diffrn_ambient_temperature 100(2)
_diffrn_detector_area_resol_mean 10.42
_diffrn_measured_fraction_theta_full 0.778
_diffrn_measured_fraction_theta_max 0.984
_diffrn_measurement_device_type 'Bruker D8 with PHOTON 100 detector'
_diffrn_measurement_method '\f and \w shutterless scans'
_diffrn_radiation_type synchrotron
_diffrn_radiation_wavelength 1.0333
_diffrn_reflns_av_unetI/netI 0.0966
_diffrn_reflns_Laue_measured_fraction_full 0.778
_diffrn_reflns_Laue_measured_fraction_max 0.984
_diffrn_reflns_limit_h_max 10
_diffrn_reflns_limit_h_min -10
_diffrn_reflns_limit_k_max 12
_diffrn_reflns_limit_k_min -12
_diffrn_reflns_limit_l_max 16
_diffrn_reflns_limit_l_min 0
_diffrn_reflns_number 4439
_diffrn_reflns_point_group_measured_fraction_full 0.778
_diffrn_reflns_point_group_measured_fraction_max 0.984
_diffrn_reflns_theta_full 38.315
_diffrn_reflns_theta_max 35.029
_diffrn_reflns_theta_min 2.677
_diffrn_source 'Advanced Light Source, station 11.3.1'
_exptl_absorpt_coefficient_mu 0.179
_exptl_crystal_colour Colorless
_exptl_crystal_density_diffrn 1.306
_exptl_crystal_description Plate
_exptl_crystal_F_000 636
_exptl_crystal_size_max 0.06
_exptl_crystal_size_mid 0.05
_exptl_crystal_size_min 0.01
_refine_diff_density_max 0.309
_refine_diff_density_min -0.428
_refine_diff_density_rms 0.081
_refine_ls_extinction_method none
_refine_ls_goodness_of_fit_ref 1.035
_refine_ls_hydrogen_treatment constr
_refine_ls_matrix_type full
_refine_ls_number_parameters 471
_refine_ls_number_reflns 4311
_refine_ls_number_restraints 572
_refine_ls_restrained_S_all 0.987
_refine_ls_R_factor_all 0.1392
_refine_ls_R_factor_gt 0.1037
_refine_ls_shift/su_max 0.000
_refine_ls_shift/su_mean 0.000
_refine_ls_structure_factor_coef Fsqd
_refine_ls_weighting_details
;
 w=1/[\s^2^(Fo^2^)+(0.0297P)^2^+12.0006P]
 where P=(Fo^2^+2Fc^2^)/3
;
_refine_ls_weighting_scheme calc
_refine_ls_wR_factor_gt 0.2382
_refine_ls_wR_factor_ref 0.2568
_reflns_Friedel_coverage 0.000
_reflns_number_gt 3267
_reflns_number_total 4311
_reflns_threshold_expression 'I > 2\s(I)'
_cod_data_source_file ja7b02015_si_002.cif
_cod_data_source_block t1
_cod_depositor_comments 'Adding full bibliography for 4126072.cif.'
_cod_database_code 4126072
_shelx_space_group_comment
;
The symmetry employed for this shelxl refinement is uniquely defined
by the following loop, which should always be used as a source of
symmetry information in preference to the above space-group names.
They are only intended as comments.
;
_shelxl_version_number 2013-2

loop_
_space_group_symop_operation_xyz
'x, y, z'
'-x, -y, -z'

loop_
_atom_site_label
_atom_site_type_symbol
_atom_site_fract_x
_atom_site_fract_y
_atom_site_fract_z
_atom_site_U_iso_or_equiv
_atom_site_adp_type
_atom_site_occupancy
_atom_site_site_symmetry_order
_atom_site_calc_flag
_atom_site_refinement_flags_posn
_atom_site_refinement_flags_adp
_atom_site_refinement_flags_occupancy
_atom_site_disorder_assembly
_atom_site_disorder_group
N1 N 0.7235(7) 0.1961(7) -0.1315(5) 0.0294(15) Uani 1 1 d . U . . .
C1 C 0.8156(8) 0.2107(8) -0.2035(6) 0.0314(18) Uani 1 1 d . U . . .
C2 C 0.9151(8) 0.3055(9) -0.2052(7) 0.0336(19) Uani 1 1 d . U . . .
H2A H 0.9302 0.3704 -0.1537 0.040 Uiso 1 1 calc R U . . .
C3 C 0.9914(10) 0.3010(10) -0.2858(7) 0.044(2) Uani 1 1 d . U . . .
H3A H 1.0597 0.3642 -0.2898 0.053 Uiso 1 1 calc R U . . .
C4 C 0.9687(10) 0.2045(10) -0.3608(7) 0.045(2) Uani 1 1 d . U . . .
H4A H 1.0231 0.2032 -0.4145 0.054 Uiso 1 1 calc R U . . .
C5 C 0.8701(9) 0.1115(9) -0.3591(7) 0.039(2) Uani 1 1 d . U . . .
H5A H 0.8563 0.0464 -0.4105 0.046 Uiso 1 1 calc R U . . .
C6 C 0.7901(9) 0.1156(9) -0.2788(6) 0.0321(18) Uani 1 1 d . U . . .
C7 C 0.6803(9) 0.0364(9) -0.2532(6) 0.0316(18) Uani 1 1 d . U . . .
C8 C 0.6135(9) -0.0731(9) -0.2992(6) 0.0336(19) Uani 1 1 d . U . . .
H8A H 0.6397 -0.1099 -0.3597 0.040 Uiso 1 1 calc R U . . .
C9 C 0.5087(9) -0.1256(8) -0.2542(6) 0.0309(18) Uani 1 1 d . U . . .
H9A H 0.4609 -0.1987 -0.2849 0.037 Uiso 1 1 calc R U . . .
C10 C 0.4710(8) -0.0737(7) -0.1639(5) 0.0244(17) Uani 1 1 d . U . . .
H10A H 0.3994 -0.1129 -0.1342 0.029 Uiso 1 1 calc R U . . .
C11 C 0.5366(8) 0.0333(7) -0.1178(6) 0.0231(17) Uani 1 1 d . U . . .
H11A H 0.5114 0.0685 -0.0568 0.028 Uiso 1 1 calc R U . . .
C12 C 0.6410(8) 0.0885(7) -0.1635(5) 0.0235(16) Uani 1 1 d . U . . .
C13 C 0.7299(8) 0.2596(7) -0.0377(6) 0.0238(16) Uani 1 1 d . U . . .
C14 C 0.8542(8) 0.2769(8) 0.0148(6) 0.0280(18) Uani 1 1 d . U . . .
H14A H 0.9367 0.2506 -0.0132 0.034 Uiso 1 1 calc R U . . .
C15 C 0.8573(8) 0.3321(7) 0.1076(6) 0.0295(18) Uani 1 1 d . U . . .
H15A H 0.9426 0.3442 0.1432 0.035 Uiso 1 1 calc R U . . .
C16 C 0.7372(8) 0.3707(7) 0.1501(6) 0.0287(17) Uani 1 1 d . U . . .
C17 C 0.6136(8) 0.3568(7) 0.0958(6) 0.0304(18) Uani 1 1 d . U . . .
H17A H 0.5316 0.3855 0.1230 0.037 Uiso 1 1 calc R U . . .
C18 C 0.6102(8) 0.3017(7) 0.0027(6) 0.0273(17) Uani 1 1 d . U . . .
H18A H 0.5258 0.2925 -0.0338 0.033 Uiso 1 1 calc R U . . .
C19 C 0.7400(8) 0.4174(7) 0.2504(7) 0.0294(18) Uani 1 1 d . U . . .
C20 C 0.7419(9) 0.4531(8) 0.3307(7) 0.0343(19) Uani 1 1 d . U . . .
C21 C 0.7456(9) 0.4895(8) 0.4334(6) 0.0325(17) Uani 1 1 d . U . . .
C24 C 0.7549(8) 0.5591(7) 0.6297(6) 0.0280(16) Uani 1 1 d . U . . .
C22 C 0.7665(16) 0.4117(15) 0.4790(11) 0.024(2) Uani 0.499(7) 1 d . U P A 1
H22A H 0.7799 0.3314 0.4495 0.029 Uiso 0.499(7) 1 calc R U P A 1
C23 C 0.7702(15) 0.4435(14) 0.5766(11) 0.019(2) Uani 0.499(7) 1 d . U P A 1
H23A H 0.7846 0.3805 0.6113 0.023 Uiso 0.499(7) 1 calc R U P A 1
C25 C 0.7552(16) 0.6533(15) 0.5593(12) 0.026(3) Uani 0.499(7) 1 d . U P A 1
H25A H 0.7600 0.7371 0.5850 0.031 Uiso 0.499(7) 1 calc R U P A 1
C26 C 0.7487(17) 0.6195(15) 0.4615(12) 0.029(3) Uani 0.499(7) 1 d . U P A 1
H26A H 0.7467 0.6750 0.4187 0.034 Uiso 0.499(7) 1 calc R U P A 1
C22A C 0.6169(17) 0.5104(14) 0.4911(11) 0.025(3) Uani 0.501(7) 1 d . U P A 2
H22B H 0.5290 0.4976 0.4588 0.030 Uiso 0.501(7) 1 calc R U P A 2
C23A C 0.6216(16) 0.5470(14) 0.5881(11) 0.023(2) Uani 0.501(7) 1 d . U P A 2
H23B H 0.5414 0.5625 0.6229 0.027 Uiso 0.501(7) 1 calc R U P A 2
C25A C 0.8629(16) 0.5220(14) 0.5926(11) 0.023(2) Uani 0.501(7) 1 d . U P A 2
H25B H 0.9439 0.5177 0.6303 0.027 Uiso 0.501(7) 1 calc R U P A 2
C26A C 0.8618(16) 0.4879(14) 0.4972(11) 0.024(3) Uani 0.501(7) 1 d . U P A 2
H26B H 0.9450 0.4609 0.4708 0.028 Uiso 0.501(7) 1 calc R U P A 2
C27 C 0.7580(8) 0.5959(7) 0.7324(7) 0.0301(19) Uani 1 1 d . U . . .
C28 C 0.7587(8) 0.6316(8) 0.8111(7) 0.0316(19) Uani 1 1 d . U . . .
C29 C 0.7639(8) 0.6862(7) 0.9102(6) 0.0283(17) Uani 1 1 d . U . . .
C30 C 0.7691(8) 0.6185(8) 0.9836(7) 0.0301(18) Uani 1 1 d . U . . .
H30A H 0.7712 0.5331 0.9684 0.036 Uiso 1 1 calc R U . . .
C31 C 0.7714(8) 0.6716(8) 1.0759(7) 0.0300(18) Uani 1 1 d . U . . .
H31A H 0.7748 0.6233 1.1238 0.036 Uiso 1 1 calc R U . . .
C32 C 0.7686(8) 0.7984(7) 1.1002(6) 0.0266(17) Uani 1 1 d . U . . .
C33 C 0.7675(8) 0.8679(7) 1.0283(6) 0.0248(17) Uani 1 1 d . U . . .
H33A H 0.7681 0.9534 1.0440 0.030 Uiso 1 1 calc R U . . .
C34 C 0.7655(8) 0.8133(7) 0.9344(6) 0.0245(17) Uani 1 1 d . U . . .
H34A H 0.7651 0.8616 0.8864 0.029 Uiso 1 1 calc R U . . .
C35 C 0.6712(8) 0.8191(8) 1.2588(6) 0.0303(18) Uani 1 1 d . U . . .
C36 C 0.5722(9) 0.7206(9) 1.2488(7) 0.039(2) Uani 1 1 d . U . . .
H36A H 0.5612 0.6630 1.1923 0.047 Uiso 1 1 calc R U . . .
C37 C 0.4911(10) 0.7109(11) 1.3249(8) 0.054(2) Uani 1 1 d . U . . .
H37A H 0.4231 0.6453 1.3203 0.064 Uiso 1 1 calc R U . . .
C38 C 0.5070(10) 0.7963(11) 1.4095(8) 0.054(2) Uani 1 1 d . U . . .
H38A H 0.4502 0.7863 1.4605 0.065 Uiso 1 1 calc R U . . .
C39 C 0.6023(9) 0.8925(10) 1.4188(7) 0.041(2) Uani 1 1 d . U . . .
H39A H 0.6112 0.9502 1.4752 0.049 Uiso 1 1 calc R U . . .
C40 C 0.6873(9) 0.9047(9) 1.3432(6) 0.0326(18) Uani 1 1 d . U . . .
C41 C 0.7915(9) 0.9954(8) 1.3275(6) 0.0295(17) Uani 1 1 d . U . . .
C42 C 0.8482(10) 1.1004(8) 1.3841(6) 0.036(2) Uani 1 1 d . U . . .
H42A H 0.8165 1.1242 1.4456 0.043 Uiso 1 1 calc R U . . .
C43 C 0.9520(10) 1.1703(8) 1.3500(6) 0.037(2) Uani 1 1 d . U . . .
H43A H 0.9921 1.2420 1.3883 0.045 Uiso 1 1 calc R U . . .
C44 C 0.9966(9) 1.1348(7) 1.2598(6) 0.0271(18) Uani 1 1 d . U . . .
H44A H 1.0680 1.1833 1.2377 0.033 Uiso 1 1 calc R U . . .
C45 C 0.9414(8) 1.0314(7) 1.2005(6) 0.0227(17) Uani 1 1 d . U . . .
H45A H 0.9735 1.0082 1.1390 0.027 Uiso 1 1 calc R U . . .
C46 C 0.8364(8) 0.9634(7) 1.2359(6) 0.0248(16) Uani 1 1 d . U . . .
N2 N 0.7638(7) 0.8538(6) 1.1945(5) 0.0261(14) Uani 1 1 d . U . . .

loop_
_atom_site_aniso_label
_atom_site_aniso_U_11
_atom_site_aniso_U_22
_atom_site_aniso_U_33
_atom_site_aniso_U_23
_atom_site_aniso_U_13
_atom_site_aniso_U_12
N1 0.022(3) 0.040(4) 0.032(3) 0.021(3) 0.009(3) 0.002(3)
C1 0.019(4) 0.045(4) 0.038(4) 0.026(3) 0.010(3) 0.010(3)
C2 0.020(4) 0.047(5) 0.043(4) 0.032(4) 0.013(4) 0.012(3)
C3 0.030(4) 0.061(5) 0.053(5) 0.038(4) 0.021(4) 0.016(4)
C4 0.037(4) 0.062(5) 0.048(5) 0.034(4) 0.027(4) 0.025(4)
C5 0.031(4) 0.058(5) 0.037(4) 0.027(4) 0.019(4) 0.024(4)
C6 0.027(4) 0.049(4) 0.029(4) 0.027(3) 0.007(3) 0.013(3)
C7 0.024(4) 0.047(4) 0.030(4) 0.021(3) 0.003(3) 0.007(3)
C8 0.029(4) 0.050(5) 0.025(4) 0.011(4) -0.001(3) 0.013(4)
C9 0.023(4) 0.042(4) 0.028(4) 0.006(4) -0.006(3) 0.004(3)
C10 0.019(4) 0.033(4) 0.026(4) 0.013(3) 0.006(3) 0.009(3)
C11 0.018(4) 0.028(4) 0.027(4) 0.011(3) 0.000(3) 0.007(3)
C12 0.017(3) 0.034(4) 0.025(4) 0.019(3) 0.003(3) 0.010(3)
C13 0.021(3) 0.025(4) 0.031(4) 0.022(3) -0.001(3) 0.000(3)
C14 0.016(3) 0.032(4) 0.039(4) 0.017(3) 0.000(3) -0.001(3)
C15 0.014(3) 0.031(4) 0.044(4) 0.012(4) -0.009(3) -0.003(3)
C16 0.021(4) 0.016(4) 0.047(4) 0.002(3) -0.012(3) -0.002(3)
C17 0.022(4) 0.019(4) 0.048(4) 0.001(4) -0.006(4) 0.004(3)
C18 0.022(4) 0.024(4) 0.036(4) 0.010(3) -0.003(3) -0.003(3)
C19 0.016(4) 0.017(4) 0.052(4) -0.003(4) -0.008(4) -0.001(3)
C20 0.021(4) 0.023(4) 0.053(4) -0.007(4) -0.010(4) 0.000(3)
C21 0.024(3) 0.027(4) 0.040(4) -0.010(3) -0.011(3) 0.003(3)
C24 0.020(3) 0.020(3) 0.039(4) -0.008(3) -0.012(3) 0.002(3)
C22 0.021(5) 0.020(5) 0.028(5) -0.005(4) 0.001(5) -0.002(4)
C23 0.016(4) 0.018(4) 0.022(4) 0.001(4) -0.002(4) -0.001(4)
C25 0.021(5) 0.024(5) 0.031(5) -0.002(4) -0.002(5) 0.003(4)
C26 0.024(5) 0.024(5) 0.035(5) -0.006(5) -0.003(5) 0.002(5)
C22A 0.020(5) 0.023(5) 0.028(5) -0.002(4) -0.008(4) -0.003(4)
C23A 0.015(4) 0.023(5) 0.027(5) -0.003(4) -0.004(4) 0.001(4)
C25A 0.019(5) 0.021(5) 0.026(5) -0.002(4) -0.005(4) 0.000(4)
C26A 0.020(5) 0.020(5) 0.027(5) -0.005(4) 0.000(4) -0.004(4)
C27 0.017(4) 0.015(4) 0.053(4) -0.010(4) -0.006(4) 0.000(3)
C28 0.015(4) 0.021(4) 0.053(5) -0.007(4) -0.005(4) -0.001(3)
C29 0.013(3) 0.021(4) 0.048(4) 0.000(3) -0.004(3) -0.001(3)
C30 0.017(4) 0.020(4) 0.053(4) 0.007(4) -0.002(4) 0.002(3)
C31 0.014(4) 0.027(4) 0.050(4) 0.013(4) 0.001(4) -0.004(3)
C32 0.018(3) 0.024(4) 0.042(4) 0.017(3) 0.003(3) -0.003(3)
C33 0.018(4) 0.017(4) 0.039(4) 0.008(3) 0.004(3) -0.007(3)
C34 0.017(4) 0.017(4) 0.038(4) 0.004(3) -0.003(3) -0.001(3)
C35 0.020(4) 0.041(4) 0.039(4) 0.032(3) 0.007(3) -0.001(3)
C36 0.023(4) 0.056(5) 0.049(5) 0.043(4) -0.012(4) -0.013(4)
C37 0.029(4) 0.083(6) 0.059(5) 0.052(5) -0.008(4) -0.021(4)
C38 0.032(4) 0.089(6) 0.057(5) 0.055(5) 0.003(4) 0.000(4)
C39 0.024(4) 0.067(5) 0.043(4) 0.036(4) 0.007(4) 0.012(4)
C40 0.024(4) 0.046(4) 0.037(4) 0.029(3) 0.006(3) 0.007(3)
C41 0.032(4) 0.027(4) 0.035(4) 0.018(3) 0.007(3) 0.010(3)
C42 0.053(5) 0.024(4) 0.032(4) 0.006(3) 0.013(4) 0.010(4)
C43 0.059(5) 0.021(4) 0.033(4) 0.006(3) 0.016(4) 0.002(4)
C44 0.038(4) 0.017(4) 0.026(4) 0.007(3) 0.010(4) -0.010(3)
C45 0.024(4) 0.022(4) 0.023(4) 0.007(3) 0.012(3) 0.000(3)
C46 0.024(4) 0.022(4) 0.032(4) 0.013(3) 0.005(3) 0.003(3)
N2 0.023(3) 0.026(3) 0.034(3) 0.019(3) 0.005(3) 0.002(3)

loop_
_atom_type_symbol
_atom_type_description
_atom_type_scat_dispersion_real
_atom_type_scat_dispersion_imag
_atom_type_scat_source
C C 0.0137 0.0067 'International Tables Vol C Tables 4.2.6.8 and 6.1.1.4'
H H 0.0000 0.0000 'International Tables Vol C Tables 4.2.6.8 and 6.1.1.4'
N N 0.0241 0.0134 'International Tables Vol C Tables 4.2.6.8 and 6.1.1.4'

loop_
_geom_angle_atom_site_label_1
_geom_angle_atom_site_label_2
_geom_angle_atom_site_label_3
_geom_angle
C12 N1 C13 124.5(6)
C12 N1 C1 106.5(7)
C13 N1 C1 127.6(7)
C6 C1 C2 122.5(8)
C6 C1 N1 109.7(7)
C2 C1 N1 127.8(9)
C1 C2 C3 117.1(10)
C1 C2 H2A 121.5
C3 C2 H2A 121.5
C4 C3 C2 120.8(9)
C4 C3 H3A 119.6
C2 C3 H3A 119.6
C5 C4 C3 122.0(8)
C5 C4 H4A 119.0
C3 C4 H4A 119.0
C4 C5 C6 118.1(10)
C4 C5 H5A 121.0
C6 C5 H5A 121.0
C1 C6 C5 119.6(8)
C1 C6 C7 107.2(7)
C5 C6 C7 133.2(9)
C8 C7 C12 120.1(8)
C8 C7 C6 133.0(9)
C12 C7 C6 106.9(8)
C9 C8 C7 118.0(8)
C9 C8 H8A 121.0
C7 C8 H8A 121.0
C8 C9 C10 121.7(9)
C8 C9 H9A 119.2
C10 C9 H9A 119.2
C11 C10 C9 120.8(8)
C11 C10 H10A 119.6
C9 C10 H10A 119.6
C10 C11 C12 118.1(8)
C10 C11 H11A 121.0
C12 C11 H11A 121.0
C11 C12 C7 121.4(8)
C11 C12 N1 128.9(8)
C7 C12 N1 109.6(7)
C14 C13 C18 119.9(8)
C14 C13 N1 120.3(7)
C18 C13 N1 119.8(7)
C15 C14 C13 119.7(8)
C15 C14 H14A 120.1
C13 C14 H14A 120.1
C14 C15 C16 121.0(8)
C14 C15 H15A 119.5
C16 C15 H15A 119.5
C15 C16 C17 118.8(8)
C15 C16 C19 120.1(7)
C17 C16 C19 121.0(8)
C18 C17 C16 120.2(8)
C18 C17 H17A 119.9
C16 C17 H17A 119.9
C17 C18 C13 120.2(8)
C17 C18 H18A 119.9
C13 C18 H18A 119.9
C20 C19 C16 179.1(10)
C19 C20 C21 175.9(11)
C22 C21 C26 130.4(13)
C22 C21 C20 116.4(11)
C26A C21 C20 126.6(10)
C26 C21 C20 112.1(10)
C26A C21 C22A 108.3(11)
C20 C21 C22A 124.0(9)
C25A C24 C23A 127.2(12)
C25A C24 C27 118.1(10)
C23A C24 C27 113.3(10)
C23 C24 C27 128.8(10)
C23 C24 C25 107.9(10)
C27 C24 C25 122.8(9)
C21 C22 C23 117.6(15)
C21 C22 H22A 121.2
C23 C22 H22A 121.2
C22 C23 C24 127.3(14)
C22 C23 H23A 116.4
C24 C23 H23A 116.4
C26 C25 C24 123.4(14)
C26 C25 H25A 118.3
C24 C25 H25A 118.3
C25 C26 C21 111.7(15)
C25 C26 H26A 124.2
C21 C26 H26A 124.2
C23A C22A C21 123.6(14)
C23A C22A H22B 118.2
C21 C22A H22B 118.2
C22A C23A C24 114.0(14)
C22A C23A H23B 123.0
C24 C23A H23B 123.0
C24 C25A C26A 118.8(15)
C24 C25A H25B 120.6
C26A C25A H25B 120.6
C25A C26A C21 125.6(15)
C25A C26A H26B 117.2
C21 C26A H26B 117.2
C28 C27 C24 175.7(10)
C27 C28 C29 175.6(10)
C30 C29 C34 118.0(8)
C30 C29 C28 123.1(8)
C34 C29 C28 118.8(8)
C31 C30 C29 122.0(8)
C31 C30 H30A 119.0
C29 C30 H30A 119.0
C30 C31 C32 120.0(8)
C30 C31 H31A 120.0
C32 C31 H31A 120.0
N2 C32 C33 120.4(8)
N2 C32 C31 120.7(8)
C33 C32 C31 118.9(8)
C34 C33 C32 120.8(8)
C34 C33 H33A 119.6
C32 C33 H33A 119.6
C33 C34 C29 120.1(8)
C33 C34 H34A 119.9
C29 C34 H34A 119.9
N2 C35 C36 130.0(9)
N2 C35 C40 108.7(7)
C36 C35 C40 121.2(8)
C37 C36 C35 117.1(10)
C37 C36 H36A 121.4
C35 C36 H36A 121.4
C36 C37 C38 121.8(9)
C36 C37 H37A 119.1
C38 C37 H37A 119.1
C39 C38 C37 121.0(9)
C39 C38 H38A 119.5
C37 C38 H38A 119.5
C38 C39 C40 118.8(10)
C38 C39 H39A 120.6
C40 C39 H39A 120.6
C39 C40 C35 120.1(8)
C39 C40 C41 133.3(10)
C35 C40 C41 106.5(7)
C42 C41 C46 119.6(8)
C42 C41 C40 132.3(8)
C46 C41 C40 108.1(8)
C43 C42 C41 119.4(8)
C43 C42 H42A 120.3
C41 C42 H42A 120.3
C42 C43 C44 119.6(9)
C42 C43 H43A 120.2
C44 C43 H43A 120.2
C43 C44 C45 122.8(8)
C43 C44 H44A 118.6
C45 C44 H44A 118.6
C44 C45 C46 116.5(7)
C44 C45 H45A 121.7
C46 C45 H45A 121.7
C45 C46 C41 122.0(8)
C45 C46 N2 129.8(7)
C41 C46 N2 108.1(7)
C35 N2 C32 125.2(7)
C35 N2 C46 108.6(7)
C32 N2 C46 125.6(7)

loop_
_geom_bond_atom_site_label_1
_geom_bond_atom_site_label_2
_geom_bond_distance
N1 C12 1.408(11)
N1 C13 1.417(11)
N1 C1 1.415(10)
C1 C6 1.394(13)
C1 C2 1.396(12)
C2 C3 1.395(12)
C2 H2A 0.9500
C3 C4 1.398(15)
C3 H3A 0.9500
C4 C5 1.374(14)
C4 H4A 0.9500
C5 C6 1.412(12)
C5 H5A 0.9500
C6 C7 1.441(12)
C7 C8 1.404(13)
C7 C12 1.403(12)
C8 C9 1.377(12)
C8 H8A 0.9500
C9 C10 1.405(12)
C9 H9A 0.9500
C10 C11 1.379(11)
C10 H10A 0.9500
C11 C12 1.394(11)
C11 H11A 0.9500
C13 C14 1.389(11)
C13 C18 1.392(11)
C14 C15 1.377(12)
C14 H14A 0.9500
C15 C16 1.394(12)
C15 H15A 0.9500
C16 C17 1.398(11)
C16 C19 1.454(13)
C17 C18 1.379(13)
C17 H17A 0.9500
C18 H18A 0.9500
C19 C20 1.159(12)
C20 C21 1.469(14)
C21 C22 1.204(18)
C21 C26A 1.436(18)
C21 C26 1.449(18)
C21 C22A 1.532(18)
C24 C25A 1.255(17)
C24 C23A 1.397(17)
C24 C23 1.413(17)
C24 C27 1.470(13)
C24 C25 1.588(19)
C22 C23 1.39(2)
C22 H22A 0.9500
C23 H23A 0.9500
C25 C26 1.40(2)
C25 H25A 0.9500
C26 H26A 0.9500
C22A C23A 1.39(2)
C22A H22B 0.9500
C23A H23B 0.9500
C25A C26A 1.36(2)
C25A H25B 0.9500
C26A H26B 0.9500
C27 C28 1.138(12)
C28 C29 1.456(13)
C29 C30 1.407(12)
C29 C34 1.413(11)
C30 C31 1.363(13)
C30 H30A 0.9500
C31 C32 1.414(11)
C31 H31A 0.9500
C32 N2 1.401(11)
C32 C33 1.401(11)
C33 C34 1.389(12)
C33 H33A 0.9500
C34 H34A 0.9500
C35 N2 1.396(10)
C35 C36 1.403(12)
C35 C40 1.417(13)
C36 C37 1.387(14)
C36 H36A 0.9500
C37 C38 1.418(16)
C37 H37A 0.9500
C38 C39 1.362(14)
C38 H38A 0.9500
C39 C40 1.408(12)
C39 H39A 0.9500
C40 C41 1.439(12)
C41 C42 1.388(13)
C41 C46 1.402(12)
C42 C43 1.390(12)
C42 H42A 0.9500
C43 C44 1.388(12)
C43 H43A 0.9500
C44 C45 1.387(11)
C44 H44A 0.9500
C45 C46 1.397(11)
C45 H45A 0.9500
C46 N2 1.408(11)
